data_1509917
loop_
_publ_author_name
'Mewis, A.'
'Joergens, S.'

_publ_section_title
;
 Ag5 P S4 Cl2 and Ag15 (P S4)4 Cl3 - crystal structures and their relation
 to Ag3 P S4
;
_journal_name_full 'Solid State Sciences'
_journal_page_first 213
_journal_page_last 217
_journal_paper_doi 10.1016/j.solidstatesciences.2006.09.003
_journal_volume 9
_journal_year 2007
_chemical_formula_sum 'Ag5 Cl2 P S4'
_chemical_name_systematic 'Ag5 (P S4) Cl2'
_space_group_IT_number 38
_symmetry_space_group_name_Hall 'A 2 -2'
_symmetry_space_group_name_H-M 'A m m 2'
_cell_angle_alpha 90
_cell_angle_beta 90
_cell_angle_gamma 90
_cell_formula_units_Z 2
_cell_length_a 7.409
_cell_length_b 11.143
_cell_length_c 6.258
_cell_volume 516.651
_citation_journal_id_ASTM SSSCFJ
_cod_data_source_file silver3-x_205.cif
_cod_data_source_block Ag5Cl2P1S4
_cod_original_formula_sum 'Ag5 Cl2 P1 S4'
_cod_database_code 1509917

loop_
_symmetry_equiv_pos_as_xyz
x,y,z
-x,-y,z
-x,y,z
x,-y,z
x,y+1/2,z+1/2
-x,-y+1/2,z+1/2
-x,y+1/2,z+1/2
x,-y+1/2,z+1/2

loop_
_atom_site_label
_atom_site_type_symbol
_atom_site_fract_x
_atom_site_fract_y
_atom_site_fract_z
_atom_site_occupancy
_atom_site_U_iso_or_equiv
Cl1 Cl-1 0.5 0.3268 0.6168 1 0.0
Ag2 Ag+1 0.2208 0.19101 -0.12732 1 0.0
S1 S-2 0 0.14806 0.2599 1 0.0
Ag1 Ag+1 0.5 0 0.40207 1 0.0
S2 S-2 0.2277 0 0.6499 1 0.0
P1 P+5 0 0 0.4602 1 0.0
